data_7152275
loop_
_publ_author_name
'Iaroshenko, Viktor O.'
'Knepper, Ingo'
'Zahid, Muhammad'
'Kuzora, Rene'
'Dudkin, Sergii'
'Villinger, Alexander'
'Langer, Peter'

_publ_section_title
;
 Efficient [5 + 1]-strategy for the assembly of
 1,8-naphthyridin-4(1H)-ones by domino amination/conjugate addition
 reactions of 1-(2-chloropyridin-3-yl)prop-2-yn-1-ones with amines.
;
_journal_issue 15
_journal_name_full 'Organic &amp; biomolecular chemistry'
_journal_page_first 2955
_journal_page_last 2959
_journal_paper_doi 10.1039/c2ob07030h
_journal_volume 10
_journal_year 2012
_chemical_formula_moiety 'C22 H18 N2 O1, H1 O0.5'
_chemical_formula_sum 'C22 H19 N2 O1.5'
_chemical_formula_weight 335.39
_chemical_name_systematic
;
?
;
_space_group_IT_number 14
_symmetry_cell_setting monoclinic
_symmetry_Int_Tables_number 14
_symmetry_space_group_name_Hall '-P 2ybc'
_symmetry_space_group_name_H-M 'P 1 21/c 1'
_atom_sites_solution_hydrogens geom
_atom_sites_solution_primary direct
_atom_sites_solution_secondary difmap
_audit_creation_method SHELXL-97
_cell_angle_alpha 90.00
_cell_angle_beta 98.838(4)
_cell_angle_gamma 90.00
_cell_formula_units_Z 4
_cell_length_a 8.6083(6)
_cell_length_b 26.5181(19)
_cell_length_c 7.4938(6)
_cell_measurement_reflns_used 5309
_cell_measurement_temperature 173(2)
_cell_measurement_theta_max 62.150
_cell_measurement_theta_min 5.690
_cell_volume 1690.3(2)
_computing_cell_refinement 'Bruker Apex v2.0-2'
_computing_data_collection 'Bruker Apex v2.0-2'
_computing_data_reduction 'Bruker SAINT'
_computing_molecular_graphics 'ORTEP-3 (Farrugia, 1997)'
_computing_publication_material SHELXL-97
_computing_structure_refinement 'SHELXL-97 (Sheldrick, 1997)'
_computing_structure_solution 'SHELXS-97 (Sheldrick, 1997)'
_diffrn_ambient_temperature 173(2)
_diffrn_measured_fraction_theta_full 0.999
_diffrn_measured_fraction_theta_max 0.999
_diffrn_measurement_device_type 'Bruker Apex Kappa II-CCD-diffractometer'
_diffrn_measurement_method 'phi and psi scans'
_diffrn_radiation_monochromator graphite
_diffrn_radiation_source 'sealed tube'
_diffrn_radiation_type MoK\a
_diffrn_radiation_wavelength 0.71073
_diffrn_reflns_av_R_equivalents 0.0278
_diffrn_reflns_av_sigmaI/netI 0.0300
_diffrn_reflns_limit_h_max 11
_diffrn_reflns_limit_h_min -12
_diffrn_reflns_limit_k_max 37
_diffrn_reflns_limit_k_min -37
_diffrn_reflns_limit_l_max 7
_diffrn_reflns_limit_l_min -10
_diffrn_reflns_number 20776
_diffrn_reflns_theta_full 30.00
_diffrn_reflns_theta_max 30.00
_diffrn_reflns_theta_min 2.39
_exptl_absorpt_coefficient_mu 0.083
_exptl_absorpt_correction_T_max 0.9925
_exptl_absorpt_correction_T_min 0.9634
_exptl_absorpt_correction_type multi-scan
_exptl_absorpt_process_details '(SADABS; Sheldrick, 2004)'
_exptl_crystal_colour colourless
_exptl_crystal_density_diffrn 1.318
_exptl_crystal_density_method 'not measured'
_exptl_crystal_description block
_exptl_crystal_F_000 708
_exptl_crystal_size_max 0.45
_exptl_crystal_size_mid 0.16
_exptl_crystal_size_min 0.09
_refine_diff_density_max 0.251
_refine_diff_density_min -0.209
_refine_diff_density_rms 0.043
_refine_ls_extinction_method none
_refine_ls_goodness_of_fit_ref 1.069
_refine_ls_hydrogen_treatment mixed
_refine_ls_matrix_type full
_refine_ls_number_parameters 243
_refine_ls_number_reflns 4921
_refine_ls_number_restraints 0
_refine_ls_restrained_S_all 1.069
_refine_ls_R_factor_all 0.0779
_refine_ls_R_factor_gt 0.0475
_refine_ls_shift/su_max 0.000
_refine_ls_shift/su_mean 0.000
_refine_ls_structure_factor_coef Fsqd
_refine_ls_weighting_details 'calc w=1/[\s^2^(Fo^2^)+(0.0601P)^2^+0.2215P] where P=(Fo^2^+2Fc^2^)/3'
_refine_ls_weighting_scheme calc
_refine_ls_wR_factor_gt 0.1177
_refine_ls_wR_factor_ref 0.1286
_reflns_number_gt 3391
_reflns_number_total 4921
_reflns_threshold_expression >2\s(I)
_cod_data_source_file c2ob07030h.txt
_cod_data_source_block rk_ikp169
_cod_original_sg_symbol_H-M 'P 21/c'
_cod_original_formula_sum 'C22 H19 N2 O1.50'
_cod_database_code 7152275

loop_
_symmetry_equiv_pos_as_xyz
'x, y, z'
'-x, y+1/2, -z+1/2'
'-x, -y, -z'
'x, -y-1/2, z-1/2'

loop_
_atom_site_label
_atom_site_type_symbol
_atom_site_fract_x
_atom_site_fract_y
_atom_site_fract_z
_atom_site_U_iso_or_equiv
_atom_site_adp_type
_atom_site_occupancy
_atom_site_symmetry_multiplicity
_atom_site_calc_flag
_atom_site_refinement_flags
N1 N 0.70589(13) 0.42436(4) 0.56691(14) 0.0352(2) Uani 1 1 d .
N2 N 0.45988(11) 0.39038(3) 0.57037(12) 0.0265(2) Uani 1 1 d .
O1 O 0.27638(12) 0.46853(4) 0.11458(13) 0.0511(3) Uani 1 1 d .
C1 C 0.55627(14) 0.42204(4) 0.48863(14) 0.0270(2) Uani 1 1 d .
C2 C 0.80114(18) 0.45323(5) 0.48804(19) 0.0429(3) Uani 1 1 d .
H2 H 0.9080 0.4554 0.5429 0.051 Uiso 1 1 calc R
C3 C 0.75523(18) 0.48047(5) 0.33070(18) 0.0424(3) Uani 1 1 d .
H3 H 0.8292 0.4997 0.2776 0.051 Uiso 1 1 calc R
C4 C 0.60167(17) 0.47886(4) 0.25484(16) 0.0357(3) Uani 1 1 d .
H4 H 0.5663 0.4978 0.1488 0.043 Uiso 1 1 calc R
C5 C 0.49558(15) 0.44926(4) 0.33282(15) 0.0294(3) Uani 1 1 d .
C6 C 0.33070(16) 0.44541(5) 0.25533(15) 0.0347(3) Uani 1 1 d .
C7 C 0.23969(15) 0.41372(5) 0.35314(16) 0.0343(3) Uani 1 1 d .
H7 H 0.1301 0.4107 0.3122 0.041 Uiso 1 1 calc R
C8 C 0.30414(14) 0.38756(4) 0.50358(15) 0.0287(2) Uani 1 1 d .
C9 C 0.20159(14) 0.35626(5) 0.60290(16) 0.0331(3) Uani 1 1 d .
C10 C 0.12035(19) 0.37896(6) 0.7251(2) 0.0525(4) Uani 1 1 d .
H10 H 0.1350 0.4139 0.7503 0.063 Uiso 1 1 calc R
C11 C 0.0173(2) 0.35146(7) 0.8121(3) 0.0655(5) Uani 1 1 d .
H11 H -0.0396 0.3677 0.8947 0.079 Uiso 1 1 calc R
C12 C -0.00256(18) 0.30116(7) 0.7792(2) 0.0575(5) Uani 1 1 d .
H12 H -0.0738 0.2824 0.8382 0.069 Uiso 1 1 calc R
C13 C 0.08031(19) 0.27770(6) 0.6611(2) 0.0531(4) Uani 1 1 d .
H13 H 0.0688 0.2424 0.6410 0.064 Uiso 1 1 calc R
C14 C 0.18086(17) 0.30510(6) 0.57058(18) 0.0427(3) Uani 1 1 d .
H14 H 0.2357 0.2888 0.4862 0.051 Uiso 1 1 calc R
C15 C 0.52963(14) 0.36030(4) 0.72790(14) 0.0264(2) Uani 1 1 d .
H15A H 0.6372 0.3500 0.7120 0.032 Uiso 1 1 calc R
H15B H 0.4666 0.3293 0.7338 0.032 Uiso 1 1 calc R
C16 C 0.53724(16) 0.38895(4) 0.90507(15) 0.0330(3) Uani 1 1 d .
H16A H 0.6163 0.4162 0.9102 0.040 Uiso 1 1 calc R
H16B H 0.4338 0.4045 0.9120 0.040 Uiso 1 1 calc R
C17 C 0.58084(14) 0.35374(4) 1.06268(14) 0.0275(2) Uani 1 1 d .
C18 C 0.47067(15) 0.32023(5) 1.11186(16) 0.0328(3) Uani 1 1 d .
H18 H 0.3672 0.3197 1.0458 0.039 Uiso 1 1 calc R
C19 C 0.51020(16) 0.28759(5) 1.25638(17) 0.0365(3) Uani 1 1 d .
H19 H 0.4341 0.2647 1.2880 0.044 Uiso 1 1 calc R
C20 C 0.65860(17) 0.28829(5) 1.35369(17) 0.0388(3) Uani 1 1 d .
H20 H 0.6854 0.2661 1.4533 0.047 Uiso 1 1 calc R
C21 C 0.76849(16) 0.32130(5) 1.30605(17) 0.0391(3) Uani 1 1 d .
H21 H 0.8716 0.3219 1.3730 0.047 Uiso 1 1 calc R
C22 C 0.72970(15) 0.35371(5) 1.16103(16) 0.0322(3) Uani 1 1 d .
H22 H 0.8068 0.3762 1.1291 0.039 Uiso 1 1 calc R
O2 O -0.0273(4) 0.46046(13) -0.0369(5) 0.0803(10) Uani 0.50 1 d P
H1A H -0.073(6) 0.485(2) -0.060(7) 0.089(17) Uiso 0.50 1 d P
H1B H 0.063(7) 0.470(2) 0.033(8) 0.101(16) Uiso 0.50 1 d P

loop_
_atom_site_aniso_label
_atom_site_aniso_U_11
_atom_site_aniso_U_22
_atom_site_aniso_U_33
_atom_site_aniso_U_23
_atom_site_aniso_U_13
_atom_site_aniso_U_12
N1 0.0398(6) 0.0360(6) 0.0285(5) 0.0023(4) 0.0013(4) -0.0055(4)
N2 0.0321(5) 0.0277(5) 0.0195(4) 0.0046(4) 0.0032(4) 0.0048(4)
O1 0.0537(6) 0.0663(7) 0.0341(5) 0.0250(5) 0.0088(5) 0.0222(5)
C1 0.0370(6) 0.0241(5) 0.0206(5) -0.0001(4) 0.0065(4) 0.0034(4)
C2 0.0468(8) 0.0426(7) 0.0380(7) 0.0008(6) 0.0023(6) -0.0145(6)
C3 0.0591(9) 0.0337(7) 0.0358(7) -0.0004(5) 0.0120(6) -0.0149(6)
C4 0.0603(9) 0.0239(6) 0.0244(6) 0.0020(4) 0.0110(6) 0.0014(5)
C5 0.0442(7) 0.0246(5) 0.0203(5) 0.0011(4) 0.0083(5) 0.0080(5)
C6 0.0438(7) 0.0382(7) 0.0231(5) 0.0066(5) 0.0086(5) 0.0169(5)
C7 0.0329(6) 0.0435(7) 0.0262(6) 0.0060(5) 0.0035(5) 0.0120(5)
C8 0.0320(6) 0.0321(6) 0.0224(5) 0.0017(4) 0.0055(4) 0.0090(5)
C9 0.0286(6) 0.0408(7) 0.0291(6) 0.0100(5) 0.0023(5) 0.0067(5)
C10 0.0578(10) 0.0448(8) 0.0625(10) 0.0169(7) 0.0330(8) 0.0162(7)
C11 0.0588(11) 0.0751(12) 0.0720(12) 0.0281(9) 0.0396(9) 0.0196(9)
C12 0.0382(8) 0.0778(12) 0.0548(10) 0.0339(9) 0.0022(7) -0.0081(8)
C13 0.0544(9) 0.0565(9) 0.0429(8) 0.0119(7) -0.0100(7) -0.0185(7)
C14 0.0454(8) 0.0486(8) 0.0317(7) 0.0007(6) -0.0018(6) -0.0074(6)
C15 0.0335(6) 0.0250(5) 0.0199(5) 0.0040(4) 0.0013(4) 0.0048(4)
C16 0.0505(8) 0.0270(6) 0.0212(5) 0.0026(4) 0.0046(5) 0.0063(5)
C17 0.0399(7) 0.0253(5) 0.0182(5) -0.0007(4) 0.0068(4) 0.0061(5)
C18 0.0355(7) 0.0332(6) 0.0294(6) 0.0007(5) 0.0040(5) 0.0038(5)
C19 0.0479(8) 0.0305(6) 0.0341(6) 0.0048(5) 0.0161(6) 0.0035(5)
C20 0.0552(9) 0.0368(7) 0.0255(6) 0.0082(5) 0.0098(6) 0.0147(6)
C21 0.0383(7) 0.0475(8) 0.0301(6) 0.0023(5) 0.0009(5) 0.0119(6)
C22 0.0361(7) 0.0346(6) 0.0269(6) -0.0010(5) 0.0085(5) 0.0023(5)
O2 0.0499(17) 0.083(2) 0.099(2) -0.0259(17) -0.0153(15) 0.0290(15)

loop_
_atom_type_symbol
_atom_type_description
_atom_type_scat_dispersion_real
_atom_type_scat_dispersion_imag
_atom_type_scat_source
C C 0.0033 0.0016 'International Tables Vol C Tables 4.2.6.8 and 6.1.1.4'
H H 0.0000 0.0000 'International Tables Vol C Tables 4.2.6.8 and 6.1.1.4'
N N 0.0061 0.0033 'International Tables Vol C Tables 4.2.6.8 and 6.1.1.4'
O O 0.0106 0.0060 'International Tables Vol C Tables 4.2.6.8 and 6.1.1.4'

loop_
_geom_angle_atom_site_label_1
_geom_angle_atom_site_label_2
_geom_angle_atom_site_label_3
_geom_angle
C2 N1 C1 116.93(11)
C8 N2 C1 119.58(9)
C8 N2 C15 121.50(9)
C1 N2 C15 118.91(9)
N1 C1 N2 115.91(10)
N1 C1 C5 123.62(11)
N2 C1 C5 120.47(11)
N1 C2 C3 124.39(13)
N1 C2 H2 117.8
C3 C2 H2 117.8
C4 C3 C2 118.13(12)
C4 C3 H3 120.9
C2 C3 H3 120.9
C3 C4 C5 119.96(12)
C3 C4 H4 120.0
C5 C4 H4 120.0
C4 C5 C1 116.92(12)
C4 C5 C6 122.23(11)
C1 C5 C6 120.83(11)
O1 C6 C7 124.07(13)
O1 C6 C5 121.33(12)
C7 C6 C5 114.60(10)
C8 C7 C6 122.53(12)
C8 C7 H7 118.7
C6 C7 H7 118.7
N2 C8 C7 121.89(11)
N2 C8 C9 118.22(10)
C7 C8 C9 119.86(11)
C10 C9 C14 118.74(13)
C10 C9 C8 119.33(12)
C14 C9 C8 121.89(11)
C9 C10 C11 120.74(15)
C9 C10 H10 119.6
C11 C10 H10 119.6
C12 C11 C10 120.12(16)
C12 C11 H11 119.9
C10 C11 H11 119.9
C11 C12 C13 119.89(14)
C11 C12 H12 120.1
C13 C12 H12 120.1
C12 C13 C14 120.36(15)
C12 C13 H13 119.8
C14 C13 H13 119.8
C13 C14 C9 120.12(14)
C13 C14 H14 119.9
C9 C14 H14 119.9
N2 C15 C16 112.71(9)
N2 C15 H15A 109.0
C16 C15 H15A 109.0
N2 C15 H15B 109.0
C16 C15 H15B 109.0
H15A C15 H15B 107.8
C17 C16 C15 110.28(9)
C17 C16 H16A 109.6
C15 C16 H16A 109.6
C17 C16 H16B 109.6
C15 C16 H16B 109.6
H16A C16 H16B 108.1
C22 C17 C18 118.33(10)
C22 C17 C16 121.28(11)
C18 C17 C16 120.39(11)
C19 C18 C17 120.69(12)
C19 C18 H18 119.7
C17 C18 H18 119.7
C20 C19 C18 120.25(12)
C20 C19 H19 119.9
C18 C19 H19 119.9
C19 C20 C21 119.50(11)
C19 C20 H20 120.2
C21 C20 H20 120.2
C20 C21 C22 120.39(12)
C20 C21 H21 119.8
C22 C21 H21 119.8
C17 C22 C21 120.84(12)
C17 C22 H22 119.6
C21 C22 H22 119.6
H1A O2 H1B 105(4)

loop_
_geom_bond_atom_site_label_1
_geom_bond_atom_site_label_2
_geom_bond_distance
N1 C2 1.3253(17)
N1 C1 1.3322(16)
N2 C8 1.3592(15)
N2 C1 1.3873(15)
N2 C15 1.4739(13)
O1 C6 1.2472(14)
C1 C5 1.4035(15)
C2 C3 1.387(2)
C2 H2 0.9500
C3 C4 1.357(2)
C3 H3 0.9500
C4 C5 1.3985(17)
C4 H4 0.9500
C5 C6 1.4522(19)
C6 C7 1.4260(18)
C7 C8 1.3667(16)
C7 H7 0.9500
C8 C9 1.4914(17)
C9 C10 1.3737(18)
C9 C14 1.385(2)
C10 C11 1.386(2)
C10 H10 0.9500
C11 C12 1.362(3)
C11 H11 0.9500
C12 C13 1.369(2)
C12 H12 0.9500
C13 C14 1.385(2)
C13 H13 0.9500
C14 H14 0.9500
C15 C16 1.5223(15)
C15 H15A 0.9900
C15 H15B 0.9900
C16 C17 1.5070(15)
C16 H16A 0.9900
C16 H16B 0.9900
C17 C22 1.3766(17)
C17 C18 1.3900(17)
C18 C19 1.3873(17)
C18 H18 0.9500
C19 C20 1.370(2)
C19 H19 0.9500
C20 C21 1.376(2)
C20 H20 0.9500
C21 C22 1.3856(17)
C21 H21 0.9500
C22 H22 0.9500
O2 H1A 0.77(6)
O2 H1B 0.90(7)

loop_
_geom_torsion_atom_site_label_1
_geom_torsion_atom_site_label_2
_geom_torsion_atom_site_label_3
_geom_torsion_atom_site_label_4
_geom_torsion
C2 N1 C1 N2 178.07(11)
C2 N1 C1 C5 -1.80(17)
C8 N2 C1 N1 177.12(10)
C15 N2 C1 N1 -3.17(14)
C8 N2 C1 C5 -3.02(15)
C15 N2 C1 C5 176.70(9)
C1 N1 C2 C3 -0.4(2)
N1 C2 C3 C4 2.1(2)
C2 C3 C4 C5 -1.62(19)
C3 C4 C5 C1 -0.36(17)
C3 C4 C5 C6 -178.81(11)
N1 C1 C5 C4 2.18(16)
N2 C1 C5 C4 -177.67(10)
N1 C1 C5 C6 -179.34(11)
N2 C1 C5 C6 0.80(16)
C4 C5 C6 O1 0.07(18)
C1 C5 C6 O1 -178.32(11)
C4 C5 C6 C7 -179.76(11)
C1 C5 C6 C7 1.85(16)
O1 C6 C7 C8 177.70(12)
C5 C6 C7 C8 -2.48(17)
C1 N2 C8 C7 2.46(16)
C15 N2 C8 C7 -177.25(10)
C1 N2 C8 C9 -175.36(10)
C15 N2 C8 C9 4.93(15)
C6 C7 C8 N2 0.40(19)
C6 C7 C8 C9 178.19(11)
N2 C8 C9 C10 95.47(15)
C7 C8 C9 C10 -82.40(17)
N2 C8 C9 C14 -87.07(15)
C7 C8 C9 C14 95.06(15)
C14 C9 C10 C11 -1.2(2)
C8 C9 C10 C11 176.34(15)
C9 C10 C11 C12 1.1(3)
C10 C11 C12 C13 0.5(3)
C11 C12 C13 C14 -1.9(2)
C12 C13 C14 C9 1.8(2)
C10 C9 C14 C13 -0.2(2)
C8 C9 C14 C13 -177.72(12)
C8 N2 C15 C16 -93.99(13)
C1 N2 C15 C16 86.30(12)
N2 C15 C16 C17 169.52(10)
C15 C16 C17 C22 104.34(13)
C15 C16 C17 C18 -75.49(14)
C22 C17 C18 C19 -0.07(17)
C16 C17 C18 C19 179.76(10)
C17 C18 C19 C20 0.54(18)
C18 C19 C20 C21 -0.55(19)
C19 C20 C21 C22 0.12(19)
C18 C17 C22 C21 -0.36(17)
C16 C17 C22 C21 179.81(11)
C20 C21 C22 C17 0.35(18)
